data_2226563
loop_
_publ_author_name
'Rademeyer, Melanie'
'Liles, David C.'

_publ_section_title
;
 3-Methylanilinium nitrate
;
_journal_coeditor_code KJ2146
_journal_issue 7
_journal_name_full 'Acta Crystallographica Section E'
_journal_page_first o1685
_journal_paper_doi 10.1107/S1600536810020738
_journal_volume 66
_journal_year 2010
_chemical_formula_iupac 'C7 H10 N +, N O3 -'
_chemical_formula_moiety 'C7 H10 N +, N O3 -'
_chemical_formula_sum 'C7 H10 N2 O3'
_chemical_formula_weight 170.17
_chemical_name_systematic
;
3-Methylanilinium nitrate
;
_space_group_IT_number 61
_symmetry_cell_setting orthorhombic
_symmetry_space_group_name_Hall '-P 2ac 2ab'
_symmetry_space_group_name_H-M 'P b c a'
_atom_sites_solution_hydrogens geom
_atom_sites_solution_primary direct
_atom_sites_solution_secondary difmap
_audit_creation_method SHELXL-97
_cell_angle_alpha 90.00
_cell_angle_beta 90.00
_cell_angle_gamma 90.00
_cell_formula_units_Z 8
_cell_length_a 10.6599(14)
_cell_length_b 9.7800(13)
_cell_length_c 16.401(2)
_cell_measurement_reflns_used 3320
_cell_measurement_temperature 293(2)
_cell_measurement_theta_max 26.03
_cell_measurement_theta_min 2.48
_cell_volume 1709.9(4)
_computing_cell_refinement 'SAINT (Bruker, 2001)'
_computing_data_collection 'SMART (Bruker, 2001)'
_computing_data_reduction 'SAINT (Bruker, 2001)'
_computing_molecular_graphics 'Mercury (Macrae <i>et al.</i>,  2006)'
_computing_publication_material 'PLATON (Spek, 2009) and WinGX (Farrugia, 1999)'
_computing_structure_refinement 'SHELXL97 (Sheldrick, 2008)'
_computing_structure_solution 'SHELXS97 (Sheldrick, 2008)'
_diffrn_ambient_temperature 293(2)
_diffrn_measured_fraction_theta_full 0.999
_diffrn_measured_fraction_theta_max 0.934
_diffrn_measurement_device_type 'Bruker (Siemens) P4'
_diffrn_measurement_method '\f and \w scans'
_diffrn_radiation_monochromator graphite
_diffrn_radiation_source 'fine-focus sealed tube'
_diffrn_radiation_type MoK\a
_diffrn_radiation_wavelength 0.71073
_diffrn_reflns_av_R_equivalents 0.0317
_diffrn_reflns_av_sigmaI/netI 0.0230
_diffrn_reflns_limit_h_max 7
_diffrn_reflns_limit_h_min -13
_diffrn_reflns_limit_k_max 11
_diffrn_reflns_limit_k_min -9
_diffrn_reflns_limit_l_max 20
_diffrn_reflns_limit_l_min -18
_diffrn_reflns_number 8520
_diffrn_reflns_theta_full 25.00
_diffrn_reflns_theta_max 26.52
_diffrn_reflns_theta_min 2.48
_diffrn_standards_decay_% n/a
_diffrn_standards_interval_count n/a
_diffrn_standards_interval_time n/a
_diffrn_standards_number n/a
_exptl_absorpt_coefficient_mu 0.105
_exptl_absorpt_correction_T_max 0.988
_exptl_absorpt_correction_T_min 0.968
_exptl_absorpt_correction_type multi-scan
_exptl_absorpt_process_details '(SADABS; Bruker, 2001)'
_exptl_crystal_colour colourless
_exptl_crystal_density_diffrn 1.322
_exptl_crystal_density_method 'not measured'
_exptl_crystal_description Plate
_exptl_crystal_F_000 720
_exptl_crystal_size_max 0.40
_exptl_crystal_size_mid 0.32
_exptl_crystal_size_min 0.05
_refine_diff_density_max 0.171
_refine_diff_density_min -0.143
_refine_ls_extinction_method none
_refine_ls_goodness_of_fit_ref 1.057
_refine_ls_hydrogen_treatment constr
_refine_ls_matrix_type full
_refine_ls_number_parameters 111
_refine_ls_number_reflns 1659
_refine_ls_number_restraints 0
_refine_ls_restrained_S_all 1.057
_refine_ls_R_factor_all 0.0578
_refine_ls_R_factor_gt 0.0397
_refine_ls_shift/su_max 0.000
_refine_ls_shift/su_mean 0.000
_refine_ls_structure_factor_coef Fsqd
_refine_ls_weighting_details 'calc w=1/[\s^2^(Fo^2^)+(0.0693P)^2^+0.2901P] where P=(Fo^2^+2Fc^2^)/3'
_refine_ls_weighting_scheme calc
_refine_ls_wR_factor_gt 0.1149
_refine_ls_wR_factor_ref 0.1353
_reflns_number_gt 1211
_reflns_number_total 1659
_reflns_threshold_expression I>2sigma(I)
_cod_data_source_file kj2146.cif
_cod_data_source_block I
_cod_database_code 2226563
_cod_database_fobs_code 2226563

loop_
_symmetry_equiv_pos_as_xyz
'x, y, z'
'-x+1/2, -y, z+1/2'
'-x, y+1/2, -z+1/2'
'x+1/2, -y+1/2, -z'
'-x, -y, -z'
'x-1/2, y, -z-1/2'
'x, -y-1/2, z-1/2'
'-x-1/2, y-1/2, z'

loop_
_atom_site_type_symbol
_atom_site_label
_atom_site_fract_x
_atom_site_fract_y
_atom_site_fract_z
_atom_site_U_iso_or_equiv
_atom_site_adp_type
_atom_site_calc_flag
_atom_site_refinement_flags
_atom_site_occupancy
_atom_site_disorder_assembly
_atom_site_disorder_group
N N2 0.86066(14) 0.20637(15) 0.24233(8) 0.0590(4) Uani d . 1 . .
C C4 0.62873(17) 0.1314(2) 0.08553(12) 0.0704(5) Uani d . 1 . .
H H4 0.6324 0.1346 0.1421 0.084 Uiso calc R 1 . .
O O2 0.95202(13) 0.13478(15) 0.22538(9) 0.0824(5) Uani d . 1 . .
C C2 0.67695(17) 0.01475(19) -0.03889(11) 0.0659(5) Uani d . 1 . .
H H2 0.7116 -0.0593 -0.0665 0.079 Uiso calc R 1 . .
C C6 0.57062(16) 0.23133(16) -0.04117(10) 0.0573(4) Uani d . 1 . .
H H6 0.5344 0.3018 -0.0711 0.069 Uiso calc R 1 . .
C C5 0.57263(16) 0.23767(18) 0.04363(11) 0.0619(5) Uani d . 1 . .
C C3 0.67905(19) 0.0215(2) 0.04542(12) 0.0774(6) Uani d . 1 . .
H H3 0.7150 -0.0494 0.0751 0.093 Uiso calc R 1 . .
C C7 0.5124(3) 0.3551(2) 0.08774(13) 0.0914(7) Uani d . 1 . .
H H7A 0.4233 0.3413 0.0899 0.137 Uiso calc R 1 . .
H H7B 0.5303 0.4387 0.0594 0.137 Uiso calc R 1 . .
H H7C 0.5452 0.3603 0.1422 0.137 Uiso calc R 1 . .
O O3 0.77282(13) 0.15739(14) 0.28406(8) 0.0733(4) Uani d . 1 . .
O O1 0.85544(14) 0.32743(14) 0.22016(8) 0.0765(4) Uani d . 1 . .
N N1 0.61546(14) 0.11602(14) -0.17012(8) 0.0608(4) Uani d . 1 . .
H H1A 0.5376 0.1350 -0.1862 0.091 Uiso calc R 1 . .
H H1B 0.6366 0.0328 -0.1872 0.091 Uiso calc R 1 . .
H H1C 0.6681 0.1772 -0.1911 0.091 Uiso calc R 1 . .
C C1 0.62205(14) 0.12107(16) -0.08055(10) 0.0516(4) Uani d . 1 . .

loop_
_atom_site_aniso_label
_atom_site_aniso_U_11
_atom_site_aniso_U_22
_atom_site_aniso_U_33
_atom_site_aniso_U_12
_atom_site_aniso_U_13
_atom_site_aniso_U_23
N2 0.0751(10) 0.0567(8) 0.0453(7) -0.0010(7) -0.0051(7) 0.0024(6)
C4 0.0682(12) 0.0909(14) 0.0520(10) -0.0142(10) -0.0053(8) 0.0093(9)
O2 0.0812(10) 0.0760(9) 0.0899(11) 0.0165(7) 0.0129(7) 0.0099(7)
C2 0.0653(11) 0.0612(10) 0.0712(11) 0.0056(8) -0.0008(9) 0.0071(9)
C6 0.0678(10) 0.0511(9) 0.0531(10) -0.0049(8) 0.0013(7) 0.0044(7)
C5 0.0663(11) 0.0669(11) 0.0524(10) -0.0152(9) 0.0062(8) -0.0010(8)
C3 0.0746(12) 0.0840(14) 0.0735(12) 0.0043(10) -0.0102(10) 0.0241(11)
C7 0.1199(18) 0.0888(14) 0.0655(12) -0.0031(13) 0.0233(12) -0.0117(11)
O3 0.0808(9) 0.0699(8) 0.0692(8) -0.0048(7) 0.0138(7) 0.0074(6)
O1 0.0983(10) 0.0568(8) 0.0746(9) 0.0046(7) 0.0019(7) 0.0138(6)
N1 0.0742(10) 0.0545(8) 0.0537(8) -0.0009(7) 0.0008(7) -0.0042(6)
C1 0.0550(9) 0.0499(9) 0.0501(9) -0.0075(7) -0.0011(7) 0.0005(7)

loop_
_atom_type_symbol
_atom_type_description
_atom_type_scat_dispersion_real
_atom_type_scat_dispersion_imag
_atom_type_scat_source
C C 0.0033 0.0016 'International Tables Vol C Tables 4.2.6.8 and 6.1.1.4'
H H 0.0000 0.0000 'International Tables Vol C Tables 4.2.6.8 and 6.1.1.4'
N N 0.0061 0.0033 'International Tables Vol C Tables 4.2.6.8 and 6.1.1.4'
O O 0.0106 0.0060 'International Tables Vol C Tables 4.2.6.8 and 6.1.1.4'

loop_
_geom_angle_atom_site_label_1
_geom_angle_atom_site_label_2
_geom_angle_atom_site_label_3
_geom_angle_site_symmetry_1
_geom_angle_site_symmetry_3
_geom_angle
_geom_angle_publ_flag
O2 N2 O1 . . 120.82(16) ?
O2 N2 O3 . . 119.76(15) ?
O1 N2 O3 . . 119.40(16) ?
C3 C4 C5 . . 121.40(18) ?
C3 C4 H4 . . 119.3 ?
C5 C4 H4 . . 119.3 ?
C1 C2 C3 . . 117.87(17) ?
C1 C2 H2 . . 121.1 ?
C3 C2 H2 . . 121.1 ?
C1 C6 C5 . . 119.96(16) ?
C1 C6 H6 . . 120.0 ?
C5 C6 H6 . . 120.0 ?
C4 C5 C6 . . 118.03(17) ?
C4 C5 C7 . . 121.37(18) ?
C6 C5 C7 . . 120.59(17) ?
C4 C3 C2 . . 120.68(18) ?
C4 C3 H3 . . 119.7 ?
C2 C3 H3 . . 119.7 ?
C5 C7 H7A . . 109.5 ?
C5 C7 H7B . . 109.5 ?
H7A C7 H7B . . 109.5 ?
C5 C7 H7C . . 109.5 ?
H7A C7 H7C . . 109.5 ?
H7B C7 H7C . . 109.5 ?
C1 N1 H1A . . 109.5 ?
C1 N1 H1B . . 109.5 ?
H1A N1 H1B . . 109.5 ?
C1 N1 H1C . . 109.5 ?
H1A N1 H1C . . 109.5 ?
H1B N1 H1C . . 109.5 ?
C6 C1 C2 . . 122.05(16) ?
C6 C1 N1 . . 118.52(14) ?
C2 C1 N1 . . 119.41(15) ?

loop_
_geom_bond_atom_site_label_1
_geom_bond_atom_site_label_2
_geom_bond_site_symmetry_2
_geom_bond_distance
_geom_bond_publ_flag
N2 O2 . 1.2312(19) ?
N2 O1 . 1.2398(19) ?
N2 O3 . 1.2550(18) ?
C4 C3 . 1.370(3) ?
C4 C5 . 1.382(3) ?
C4 H4 . 0.9300 ?
C2 C1 . 1.375(2) ?
C2 C3 . 1.385(3) ?
C2 H2 . 0.9300 ?
C6 C1 . 1.371(2) ?
C6 C5 . 1.392(2) ?
C6 H6 . 0.9300 ?
C5 C7 . 1.501(3) ?
C3 H3 . 0.9300 ?
C7 H7A . 0.9600 ?
C7 H7B . 0.9600 ?
C7 H7C . 0.9600 ?
N1 C1 . 1.472(2) ?
N1 H1A . 0.8900 ?
N1 H1B . 0.8900 ?
N1 H1C . 0.8900 ?

loop_
_geom_hbond_atom_site_label_D
_geom_hbond_atom_site_label_H
_geom_hbond_atom_site_label_A
_geom_hbond_site_symmetry_A
_geom_hbond_distance_DH
_geom_hbond_distance_HA
_geom_hbond_distance_DA
_geom_hbond_angle_DHA
N1 H1A O1 4_455 0.89 2.05 2.943(2) 177.6
N1 H1A O2 4_455 0.89 2.51 3.130(2) 126.9
N1 H1B O3 2_654 0.89 2.15 3.0221(19) 167.2
N1 H1B O2 2_654 0.89 2.37 3.078(2) 136.1
N1 H1C O3 7_565 0.89 2.01 2.879(2) 166.3
N1 H1C O1 7_565 0.89 2.47 3.176(2) 136.5

loop_
_geom_torsion_atom_site_label_1
_geom_torsion_atom_site_label_2
_geom_torsion_atom_site_label_3
_geom_torsion_atom_site_label_4
_geom_torsion_site_symmetry_1
_geom_torsion_site_symmetry_2
_geom_torsion_site_symmetry_3
_geom_torsion_site_symmetry_4
_geom_torsion
_geom_torsion_publ_flag
C3 C4 C5 C6 . . . . -1.2(3) ?
C3 C4 C5 C7 . . . . 177.24(19) ?
C1 C6 C5 C4 . . . . 0.8(2) ?
C1 C6 C5 C7 . . . . -177.68(17) ?
C5 C4 C3 C2 . . . . 1.1(3) ?
C1 C2 C3 C4 . . . . -0.5(3) ?
C5 C6 C1 C2 . . . . -0.2(2) ?
C5 C6 C1 N1 . . . . 178.47(14) ?
C3 C2 C1 C6 . . . . 0.1(3) ?
C3 C2 C1 N1 . . . . -178.60(16) ?
